data_4346512
loop_
_publ_author_name
'Hickey, James L.'
'James, Janine L.'
'Henderson, Clare A.'
'Price, Katherine A.'
'Mot, Alexandra I.'
'Buncic, Gojko'
'Crouch, Peter J.'
'White, Jonathan M.'
'White, Anthony R.'
'Smith, Trevor A.'
'Donnelly, Paul S.'

_publ_section_title
;
 Intracellular distribution of fluorescent copper and zinc
 bis(thiosemicarbazonato) complexes measured with fluorescence lifetime
 spectroscopy.
;
_journal_issue 19
_journal_name_full 'Inorganic chemistry'
_journal_page_first 9556
_journal_page_last 9567
_journal_paper_doi 10.1021/acs.inorgchem.5b01599
_journal_volume 54
_journal_year 2015
_chemical_formula_sum 'C30 H41 B F2 N8 O2 S4 Zn'
_chemical_formula_weight 788.13
_space_group_crystal_system triclinic
_space_group_IT_number 2
_space_group_name_Hall '-P 1'
_space_group_name_H-M_alt 'P -1'
_atom_sites_solution_hydrogens geom
_audit_creation_method SHELXL-2014/7
_cell_angle_alpha 114.133(17)
_cell_angle_beta 111.069(15)
_cell_angle_gamma 90.039(14)
_cell_formula_units_Z 2
_cell_length_a 11.0973(17)
_cell_length_b 13.769(3)
_cell_length_c 13.847(2)
_cell_measurement_reflns_used 1545
_cell_measurement_temperature 130.0(2)
_cell_measurement_theta_max 72.7884
_cell_measurement_theta_min 3.5656
_cell_volume 1774.5(7)
_computing_cell_refinement
;
CrysAlisPro, Oxford Diffraction Ltd.,
Version 1.171.33.52 (release 06-11-2009 CrysAlis171 .NET)
(compiled Nov  6 2009,16:24:50)
;
_computing_data_collection
;
CrysAlisPro, Oxford Diffraction Ltd.,
Version 1.171.33.52 (release 06-11-2009 CrysAlis171 .NET)
(compiled Nov  6 2009,16:24:50)
;
_computing_data_reduction
;
CrysAlisPro, Oxford Diffraction Ltd.,
Version 1.171.33.52 (release 06-11-2009 CrysAlis171 .NET)
(compiled Nov  6 2009,16:24:50)
;
_computing_structure_refinement 'SHELXL-2014/7 (Sheldrick, 2014)'
_diffrn_ambient_temperature 130.0(2)
_diffrn_measured_fraction_theta_full 0.995
_diffrn_measured_fraction_theta_max 0.995
_diffrn_measurement_device_type 'Xcalibur, Sapphire3'
_diffrn_measurement_method '\w scans'
_diffrn_radiation_monochromator graphite
_diffrn_radiation_source 'Enhance (Cu) X-ray Source'
_diffrn_radiation_type 'Cu K\a'
_diffrn_radiation_wavelength 1.5418
_diffrn_reflns_av_R_equivalents 0.2313
_diffrn_reflns_av_unetI/netI 0.4792
_diffrn_reflns_Laue_measured_fraction_full 0.995
_diffrn_reflns_Laue_measured_fraction_max 0.995
_diffrn_reflns_limit_h_max 13
_diffrn_reflns_limit_h_min -13
_diffrn_reflns_limit_k_max 16
_diffrn_reflns_limit_k_min -16
_diffrn_reflns_limit_l_max 16
_diffrn_reflns_limit_l_min -12
_diffrn_reflns_number 12139
_diffrn_reflns_point_group_measured_fraction_full 0.995
_diffrn_reflns_point_group_measured_fraction_max 0.995
_diffrn_reflns_theta_full 67.495
_diffrn_reflns_theta_max 67.495
_diffrn_reflns_theta_min 3.571
_exptl_absorpt_coefficient_mu 3.598
_exptl_absorpt_correction_T_max 0.961
_exptl_absorpt_correction_T_min 0.783
_exptl_absorpt_correction_type gaussian
_exptl_absorpt_process_details
;
CrysAlisPro, Oxford Diffraction Ltd.,
Version 1.171.33.52 (release 06-11-2009 CrysAlis171 .NET)
(compiled Nov  6 2009,16:24:50)
Numerical absorption correction based on gaussian integration over
			a multifaceted crystal model
;
_exptl_crystal_colour 'pale yellow'
_exptl_crystal_density_diffrn 1.475
_exptl_crystal_description plate
_exptl_crystal_F_000 820
_exptl_crystal_size_max 0.1023
_exptl_crystal_size_mid 0.0615
_exptl_crystal_size_min 0.0120
_refine_diff_density_max 0.422
_refine_diff_density_min -0.455
_refine_diff_density_rms 0.082
_refine_ls_extinction_method none
_refine_ls_goodness_of_fit_ref 0.544
_refine_ls_hydrogen_treatment constr
_refine_ls_matrix_type full
_refine_ls_number_parameters 444
_refine_ls_number_reflns 6370
_refine_ls_number_restraints 12
_refine_ls_restrained_S_all 0.544
_refine_ls_R_factor_all 0.2188
_refine_ls_R_factor_gt 0.0499
_refine_ls_shift/su_max 0.000
_refine_ls_shift/su_mean 0.000
_refine_ls_structure_factor_coef Fsqd
_refine_ls_weighting_details 'w=1/[\s^2^(Fo^2^)] where P=(Fo^2^+2Fc^2^)/3'
_refine_ls_weighting_scheme calc
_refine_ls_wR_factor_gt 0.0573
_refine_ls_wR_factor_ref 0.0802
_reflns_Friedel_coverage 0.000
_reflns_number_gt 1806
_reflns_number_total 6370
_reflns_threshold_expression 'I > 2\s(I)'
_cod_data_source_file ic5b01599_si_003.cif
_cod_data_source_block shelx
_cod_original_cell_volume 1774.6(6)
_cod_database_code 4346512
_shelx_shelxl_version_number 2014/7
_chemical_oxdiff_usercomment 'James Zn complex'
_shelx_space_group_comment
;
The symmetry employed for this shelxl refinement is uniquely defined
by the following loop, which should always be used as a source of
symmetry information in preference to the above space-group names.
They are only intended as comments.
;

loop_
_space_group_symop_operation_xyz
'x, y, z'
'-x, -y, -z'

loop_
_atom_site_label
_atom_site_type_symbol
_atom_site_fract_x
_atom_site_fract_y
_atom_site_fract_z
_atom_site_U_iso_or_equiv
_atom_site_adp_type
_atom_site_occupancy
_atom_site_site_symmetry_order
_atom_site_calc_flag
_atom_site_refinement_flags_posn
_atom_site_refinement_flags_adp
C1 C 0.6159(6) 0.7072(5) -0.2054(5) 0.039(2) Uani 1 1 d . .
H1A H 0.5240 0.6818 -0.2523 0.058 Uiso 1 1 calc R U
H1B H 0.6653 0.6573 -0.2398 0.058 Uiso 1 1 calc R U
H1C H 0.6406 0.7769 -0.1995 0.058 Uiso 1 1 calc R U
C2 C 0.5764(6) 0.7707(5) -0.0283(5) 0.0244(18) Uani 1 1 d . .
C3 C 0.3287(6) 0.9170(5) -0.0394(6) 0.0254(18) Uani 1 1 d . .
C4 C 0.2706(6) 0.9754(5) 0.0452(6) 0.0216(18) Uani 1 1 d . .
C5 C 0.3427(6) 1.0024(5) 0.3190(5) 0.0238(18) Uani 1 1 d . .
C6 C 0.2373(6) 1.1274(5) 0.4472(5) 0.0189(16) Uani 1 1 d . .
C7 C 0.2375(6) 1.1572(5) 0.5576(5) 0.0291(18) Uani 1 1 d . .
H7 H 0.2906 1.1290 0.6053 0.035 Uiso 1 1 calc R U
C8 C 0.1591(6) 1.2277(5) 0.5938(5) 0.0263(18) Uani 1 1 d . .
H8 H 0.1590 1.2456 0.6663 0.032 Uiso 1 1 calc R U
C9 C 0.0804(6) 1.2730(5) 0.5276(6) 0.0224(17) Uani 1 1 d . .
C10 C 0.0836(6) 1.2461(5) 0.4198(5) 0.032(2) Uani 1 1 d . .
H10 H 0.0329 1.2772 0.3742 0.038 Uiso 1 1 calc R U
C11 C 0.1607(6) 1.1740(5) 0.3794(5) 0.0278(18) Uani 1 1 d . .
H11 H 0.1611 1.1568 0.3073 0.033 Uiso 1 1 calc R U
C12 C -0.0043(7) 1.3467(5) 0.5691(5) 0.0243(17) Uani 1 1 d . U
C13 C -0.1355(6) 1.3044(5) 0.5388(5) 0.0235(18) Uani 1 1 d . .
C14 C -0.2086(7) 1.1971(5) 0.4690(5) 0.0290(19) Uani 1 1 d . .
C15 C -0.3336(7) 1.2054(5) 0.4636(6) 0.037(2) Uani 1 1 d . .
H15 H -0.4035 1.1480 0.4233 0.044 Uiso 1 1 calc R U
C16 C -0.3409(7) 1.3125(6) 0.5275(6) 0.0305(19) Uani 1 1 d . .
C17 C -0.1622(6) 1.0930(5) 0.4199(5) 0.034(2) Uani 1 1 d . .
H17A H -0.1112 1.0751 0.4810 0.052 Uiso 1 1 calc R U
H17B H -0.1091 1.1005 0.3810 0.052 Uiso 1 1 calc R U
H17C H -0.2364 1.0365 0.3663 0.052 Uiso 1 1 calc R U
C18 C -0.4574(6) 1.3580(5) 0.5443(5) 0.046(2) Uani 1 1 d . .
H18A H -0.4294 1.4204 0.6174 0.070 Uiso 1 1 calc R U
H18B H -0.5149 1.3045 0.5424 0.070 Uiso 1 1 calc R U
H18C H -0.5029 1.3784 0.4839 0.070 Uiso 1 1 calc R U
C19 C 0.0451(6) 1.4558(5) 0.6406(5) 0.0211(17) Uani 1 1 d . U
C20 C 0.1716(6) 1.5172(5) 0.6827(5) 0.0251(18) Uani 1 1 d . .
C21 C 0.1661(6) 1.6210(5) 0.7583(5) 0.0265(18) Uani 1 1 d . .
H21 H 0.2344 1.6796 0.7983 0.032 Uiso 1 1 calc R U
C22 C 0.0464(7) 1.6241(5) 0.7650(6) 0.0276(17) Uani 1 1 d . .
C23 C 0.2876(6) 1.4839(5) 0.6544(5) 0.039(2) Uani 1 1 d . .
H23A H 0.2673 1.4672 0.5752 0.058 Uiso 1 1 calc R U
H23B H 0.3087 1.4212 0.6668 0.058 Uiso 1 1 calc R U
H23C H 0.3611 1.5419 0.7030 0.058 Uiso 1 1 calc R U
C24 C -0.0018(6) 1.7151(5) 0.8392(5) 0.0291(19) Uani 1 1 d . .
H24A H -0.0823 1.7270 0.7919 0.044 Uiso 1 1 calc R U
H24B H 0.0628 1.7796 0.8789 0.044 Uiso 1 1 calc R U
H24C H -0.0166 1.6968 0.8944 0.044 Uiso 1 1 calc R U
C25 C 0.2858(6) 0.9240(5) -0.1512(5) 0.036(2) Uani 1 1 d . .
H25A H 0.3048 0.9978 -0.1368 0.054 Uiso 1 1 calc R U
H25B H 0.1932 0.8980 -0.1930 0.054 Uiso 1 1 calc R U
H25C H 0.3318 0.8807 -0.1956 0.054 Uiso 1 1 calc R U
C26 C 0.1690(6) 1.0432(5) 0.0199(5) 0.0286(18) Uani 1 1 d . .
H26A H 0.1370 1.0699 0.0802 0.043 Uiso 1 1 calc R U
H26B H 0.0977 1.0001 -0.0522 0.043 Uiso 1 1 calc R U
H26C H 0.2074 1.1030 0.0155 0.043 Uiso 1 1 calc R U
C30 C 0.2016(6) 0.5020(5) -0.0452(5) 0.052(2) Uani 1 1 d . .
H30A H 0.1656 0.5168 0.0119 0.078 Uiso 1 1 calc R U
H30B H 0.2211 0.4301 -0.0687 0.078 Uiso 1 1 calc R U
H30C H 0.1390 0.5082 -0.1107 0.078 Uiso 1 1 calc R U
N1 N 0.6429(5) 0.7159(4) -0.0901(5) 0.0289(16) Uani 1 1 d . .
H1 H 0.7035 0.6847 -0.0616 0.035 Uiso 1 1 calc R U
N2 N 0.4808(5) 0.8116(4) -0.0775(4) 0.0250(15) Uani 1 1 d . .
N3 N 0.4171(5) 0.8652(4) -0.0069(4) 0.0171(13) Uani 1 1 d . .
N4 N 0.3164(5) 0.9637(4) 0.1389(4) 0.0202(14) Uani 1 1 d . .
N5 N 0.2751(5) 1.0192(4) 0.2274(4) 0.0206(14) Uani 1 1 d . .
N6 N 0.3195(5) 1.0521(4) 0.4159(4) 0.0253(14) Uani 1 1 d . .
H6 H 0.3637 1.0344 0.4696 0.030 Uiso 1 1 calc R U
N7 N -0.2204(5) 1.3734(4) 0.5741(4) 0.0249(15) Uani 1 1 d . .
N8 N -0.0306(5) 1.5248(4) 0.6925(4) 0.0228(14) Uani 1 1 d . .
O2 O 0.3095(4) 0.7069(3) 0.0613(3) 0.0231(11) Uani 1 1 d . .
F1 F -0.2502(3) 1.5579(3) 0.6183(3) 0.0354(11) Uani 1 1 d . .
F2 F -0.1953(3) 1.5050(3) 0.7622(3) 0.0358(11) Uani 1 1 d . .
S1 S 0.63106(16) 0.78057(14) 0.11373(15) 0.0295(5) Uani 1 1 d . .
S2 S 0.45868(17) 0.91835(14) 0.33096(14) 0.0282(5) Uani 1 1 d . .
Zn Zn 0.44297(9) 0.84702(7) 0.14154(8) 0.0248(3) Uani 1 1 d . .
B1 B -0.1791(8) 1.4921(7) 0.6640(7) 0.028(2) Uani 1 1 d . .
C27 C 0.1346(6) 0.7339(5) 0.2176(5) 0.045(2) Uani 1 1 d . .
H27A H 0.1372 0.6581 0.1925 0.067 Uiso 1 1 calc R U
H27B H 0.1794 0.7711 0.2998 0.067 Uiso 1 1 calc R U
H27C H 0.1766 0.7618 0.1823 0.067 Uiso 1 1 calc R U
C28 C -0.0049(6) 0.8964(5) 0.2370(5) 0.041(2) Uani 1 1 d . .
H28A H 0.0502 0.9204 0.2083 0.061 Uiso 1 1 calc R U
H28B H 0.0369 0.9260 0.3193 0.061 Uiso 1 1 calc R U
H28C H -0.0876 0.9203 0.2156 0.061 Uiso 1 1 calc R U
C29 C 0.4270(6) 0.5698(5) 0.1353(5) 0.048(2) Uani 1 1 d . .
H29A H 0.5116 0.6153 0.1816 0.071 Uiso 1 1 calc R U
H29B H 0.4375 0.4954 0.1095 0.071 Uiso 1 1 calc R U
H29C H 0.3747 0.5845 0.1802 0.071 Uiso 1 1 calc R U
O1 O -0.0847(4) 0.7142(4) 0.0476(3) 0.0358(13) Uani 1 1 d . .
S3 S -0.03118(18) 0.75360(14) 0.17730(16) 0.0342(5) Uani 1 1 d . .
S4 S 0.34772(19) 0.59627(14) 0.01372(16) 0.0366(5) Uani 1 1 d . .

loop_
_atom_site_aniso_label
_atom_site_aniso_U_11
_atom_site_aniso_U_22
_atom_site_aniso_U_33
_atom_site_aniso_U_23
_atom_site_aniso_U_13
_atom_site_aniso_U_12
C1 0.039(5) 0.041(5) 0.034(5) 0.010(4) 0.018(4) 0.009(4)
C2 0.020(4) 0.031(4) 0.026(5) 0.012(4) 0.014(4) 0.000(3)
C3 0.026(5) 0.021(4) 0.017(4) 0.004(3) 0.000(4) -0.002(3)
C4 0.013(4) 0.019(4) 0.021(5) 0.002(3) 0.002(4) -0.003(3)
C5 0.025(4) 0.033(4) 0.018(4) 0.013(4) 0.011(4) 0.005(3)
C6 0.013(4) 0.022(4) 0.018(4) 0.006(3) 0.004(3) 0.003(3)
C7 0.029(5) 0.028(4) 0.037(5) 0.019(4) 0.014(4) 0.013(3)
C8 0.027(4) 0.036(4) 0.012(4) 0.005(3) 0.010(4) 0.006(3)
C9 0.026(4) 0.017(4) 0.027(4) 0.013(3) 0.009(4) 0.008(3)
C10 0.028(5) 0.033(5) 0.031(5) 0.009(4) 0.014(4) 0.010(4)
C11 0.041(5) 0.029(4) 0.022(4) 0.012(3) 0.021(4) 0.016(4)
C12 0.031(4) 0.034(3) 0.021(3) 0.018(3) 0.018(3) 0.010(3)
C13 0.028(5) 0.026(4) 0.016(4) 0.007(3) 0.010(4) 0.014(3)
C14 0.039(5) 0.027(4) 0.018(4) 0.008(3) 0.011(4) -0.001(4)
C15 0.024(5) 0.029(5) 0.047(5) 0.011(4) 0.009(4) -0.004(4)
C16 0.022(5) 0.033(5) 0.031(5) 0.011(4) 0.009(4) 0.004(4)
C17 0.042(5) 0.025(4) 0.028(4) 0.010(4) 0.005(4) 0.001(4)
C18 0.021(5) 0.058(6) 0.042(5) 0.008(4) 0.009(4) 0.008(4)
C19 0.014(3) 0.023(3) 0.023(3) 0.011(3) 0.002(3) 0.008(3)
C20 0.019(4) 0.034(4) 0.023(4) 0.017(4) 0.005(4) 0.005(3)
C21 0.032(5) 0.024(4) 0.028(4) 0.016(3) 0.012(4) -0.001(3)
C22 0.030(4) 0.023(4) 0.022(4) 0.008(3) 0.005(4) 0.004(3)
C23 0.029(5) 0.036(5) 0.039(5) 0.010(4) 0.007(4) 0.000(4)
C24 0.041(5) 0.022(4) 0.016(4) 0.002(3) 0.010(4) -0.003(3)
C25 0.034(5) 0.040(5) 0.030(5) 0.009(4) 0.015(4) 0.008(4)
C26 0.025(4) 0.029(4) 0.039(5) 0.019(4) 0.015(4) 0.012(3)
C30 0.074(6) 0.032(5) 0.036(5) 0.021(4) 0.001(5) -0.020(4)
N1 0.028(4) 0.028(3) 0.039(4) 0.013(3) 0.024(3) 0.018(3)
N2 0.020(4) 0.029(3) 0.029(4) 0.010(3) 0.016(3) 0.009(3)
N3 0.013(3) 0.021(3) 0.017(3) 0.011(3) 0.003(3) 0.001(3)
N4 0.026(4) 0.012(3) 0.024(4) 0.005(3) 0.015(3) 0.005(3)
N5 0.023(3) 0.028(3) 0.013(3) 0.010(3) 0.009(3) 0.004(3)
N6 0.028(4) 0.032(4) 0.016(3) 0.012(3) 0.008(3) 0.013(3)
N7 0.011(3) 0.035(4) 0.020(3) 0.004(3) 0.007(3) 0.002(3)
N8 0.024(4) 0.027(3) 0.021(3) 0.012(3) 0.010(3) 0.006(3)
O2 0.018(3) 0.020(3) 0.030(3) 0.008(2) 0.011(2) 0.002(2)
F1 0.032(3) 0.039(3) 0.038(3) 0.019(2) 0.013(2) 0.012(2)
F2 0.041(3) 0.035(2) 0.031(2) 0.009(2) 0.020(2) 0.006(2)
S1 0.0265(11) 0.0349(11) 0.0323(12) 0.0165(10) 0.0152(10) 0.0114(9)
S2 0.0261(11) 0.0312(11) 0.0223(11) 0.0082(9) 0.0083(9) 0.0113(9)
Zn 0.0254(6) 0.0219(5) 0.0259(6) 0.0082(5) 0.0115(5) 0.0071(4)
B1 0.019(5) 0.037(5) 0.039(6) 0.025(5) 0.014(5) 0.011(4)
C27 0.029(5) 0.062(6) 0.040(5) 0.021(4) 0.013(4) 0.019(4)
C28 0.052(5) 0.018(4) 0.039(5) 0.004(4) 0.013(4) 0.003(4)
C29 0.052(6) 0.045(5) 0.051(6) 0.032(5) 0.012(5) 0.003(4)
O1 0.027(3) 0.053(3) 0.019(3) 0.009(2) 0.008(2) 0.003(2)
S3 0.0349(13) 0.0328(12) 0.0355(12) 0.0133(10) 0.0166(10) 0.0055(9)
S4 0.0484(14) 0.0241(11) 0.0339(12) 0.0114(9) 0.0140(11) 0.0049(10)

loop_
_atom_type_symbol
_atom_type_description
_atom_type_scat_dispersion_real
_atom_type_scat_dispersion_imag
_atom_type_scat_source
C C 0.0181 0.0091 'International Tables Vol C Tables 4.2.6.8 and 6.1.1.4'
H H 0.0000 0.0000 'International Tables Vol C Tables 4.2.6.8 and 6.1.1.4'
N N 0.0311 0.0180 'International Tables Vol C Tables 4.2.6.8 and 6.1.1.4'
O O 0.0492 0.0322 'International Tables Vol C Tables 4.2.6.8 and 6.1.1.4'
F F 0.0727 0.0534 'International Tables Vol C Tables 4.2.6.8 and 6.1.1.4'
S S 0.3331 0.5567 'International Tables Vol C Tables 4.2.6.8 and 6.1.1.4'
Zn Zn -1.5491 0.6778 'International Tables Vol C Tables 4.2.6.8 and 6.1.1.4'
B B 0.0090 0.0039 'International Tables Vol C Tables 4.2.6.8 and 6.1.1.4'

loop_
_geom_angle_atom_site_label_1
_geom_angle_atom_site_label_2
_geom_angle_atom_site_label_3
_geom_angle
N1 C1 H1A 109.5
N1 C1 H1B 109.5
H1A C1 H1B 109.5
N1 C1 H1C 109.5
H1A C1 H1C 109.5
H1B C1 H1C 109.5
N2 C2 N1 116.8(6)
N2 C2 S1 127.8(5)
N1 C2 S1 115.4(5)
N3 C3 C4 114.9(7)
N3 C3 C25 124.6(6)
C4 C3 C25 120.5(6)
N4 C4 C3 114.7(6)
N4 C4 C26 124.8(6)
C3 C4 C26 120.5(6)
N5 C5 N6 119.0(6)
N5 C5 S2 128.0(5)
N6 C5 S2 113.0(5)
C11 C6 C7 118.9(6)
C11 C6 N6 125.4(6)
C7 C6 N6 115.6(6)
C8 C7 C6 119.5(6)
C8 C7 H7 120.2
C6 C7 H7 120.2
C7 C8 C9 122.7(6)
C7 C8 H8 118.7
C9 C8 H8 118.7
C8 C9 C10 117.7(6)
C8 C9 C12 120.8(6)
C10 C9 C12 121.5(6)
C11 C10 C9 121.4(7)
C11 C10 H10 119.3
C9 C10 H10 119.3
C10 C11 C6 119.8(6)
C10 C11 H11 120.1
C6 C11 H11 120.1
C19 C12 C13 120.4(6)
C19 C12 C9 120.6(6)
C13 C12 C9 119.0(6)
N7 C13 C12 120.4(6)
N7 C13 C14 108.2(6)
C12 C13 C14 131.3(6)
C15 C14 C13 105.5(6)
C15 C14 C17 124.7(6)
C13 C14 C17 129.5(6)
C14 C15 C16 110.1(6)
C14 C15 H15 124.9
C16 C15 H15 124.9
N7 C16 C15 108.4(6)
N7 C16 C18 123.4(6)
C15 C16 C18 128.2(6)
C14 C17 H17A 109.5
C14 C17 H17B 109.5
H17A C17 H17B 109.5
C14 C17 H17C 109.5
H17A C17 H17C 109.5
H17B C17 H17C 109.5
C16 C18 H18A 109.5
C16 C18 H18B 109.5
H18A C18 H18B 109.5
C16 C18 H18C 109.5
H18A C18 H18C 109.5
H18B C18 H18C 109.5
C12 C19 N8 121.0(6)
C12 C19 C20 131.1(6)
N8 C19 C20 107.8(6)
C21 C20 C19 104.9(6)
C21 C20 C23 125.4(6)
C19 C20 C23 129.7(6)
C22 C21 C20 110.5(6)
C22 C21 H21 124.8
C20 C21 H21 124.8
C21 C22 N8 108.8(6)
C21 C22 C24 129.5(6)
N8 C22 C24 121.6(6)
C20 C23 H23A 109.5
C20 C23 H23B 109.5
H23A C23 H23B 109.5
C20 C23 H23C 109.5
H23A C23 H23C 109.5
H23B C23 H23C 109.5
C22 C24 H24A 109.5
C22 C24 H24B 109.5
H24A C24 H24B 109.5
C22 C24 H24C 109.5
H24A C24 H24C 109.5
H24B C24 H24C 109.5
C3 C25 H25A 109.5
C3 C25 H25B 109.5
H25A C25 H25B 109.5
C3 C25 H25C 109.5
H25A C25 H25C 109.5
H25B C25 H25C 109.5
C4 C26 H26A 109.5
C4 C26 H26B 109.5
H26A C26 H26B 109.5
C4 C26 H26C 109.5
H26A C26 H26C 109.5
H26B C26 H26C 109.5
S4 C30 H30A 109.5
S4 C30 H30B 109.5
H30A C30 H30B 109.5
S4 C30 H30C 109.5
H30A C30 H30C 109.5
H30B C30 H30C 109.5
C2 N1 C1 121.9(6)
C2 N1 H1 119.1
C1 N1 H1 119.1
C2 N2 N3 112.2(6)
C3 N3 N2 119.4(6)
C3 N3 Zn 118.3(5)
N2 N3 Zn 121.8(4)
C4 N4 N5 120.1(5)
C4 N4 Zn 116.1(4)
N5 N4 Zn 123.7(4)
C5 N5 N4 109.9(5)
C5 N6 C6 133.3(6)
C5 N6 H6 113.3
C6 N6 H6 113.3
C16 N7 C13 107.8(6)
C16 N7 B1 125.9(6)
C13 N7 B1 125.8(6)
C22 N8 C19 107.9(5)
C22 N8 B1 127.2(6)
C19 N8 B1 124.8(6)
S4 O2 Zn 121.9(2)
C2 S1 Zn 93.4(2)
C5 S2 Zn 97.5(2)
O2 Zn N3 96.59(17)
O2 Zn N4 101.28(18)
N3 Zn N4 74.5(2)
O2 Zn S2 103.08(12)
N3 Zn S2 150.43(15)
N4 Zn S2 80.09(15)
O2 Zn S1 101.70(12)
N3 Zn S1 81.48(15)
N4 Zn S1 148.36(14)
S2 Zn S1 115.17(7)
F2 B1 F1 110.4(6)
F2 B1 N7 111.0(6)
F1 B1 N7 110.5(6)
F2 B1 N8 110.0(6)
F1 B1 N8 108.2(6)
N7 B1 N8 106.5(6)
S3 C27 H27A 109.5
S3 C27 H27B 109.5
H27A C27 H27B 109.5
S3 C27 H27C 109.5
H27A C27 H27C 109.5
H27B C27 H27C 109.5
S3 C28 H28A 109.5
S3 C28 H28B 109.5
H28A C28 H28B 109.5
S3 C28 H28C 109.5
H28A C28 H28C 109.5
H28B C28 H28C 109.5
S4 C29 H29A 109.5
S4 C29 H29B 109.5
H29A C29 H29B 109.5
S4 C29 H29C 109.5
H29A C29 H29C 109.5
H29B C29 H29C 109.5
O1 S3 C28 105.8(3)
O1 S3 C27 105.4(3)
C28 S3 C27 99.2(3)
O2 S4 C30 105.2(3)
O2 S4 C29 105.4(3)
C30 S4 C29 95.7(3)

loop_
_geom_bond_atom_site_label_1
_geom_bond_atom_site_label_2
_geom_bond_distance
C1 N1 1.468(7)
C1 H1A 0.9600
C1 H1B 0.9600
C1 H1C 0.9600
C2 N2 1.305(8)
C2 N1 1.332(7)
C2 S1 1.782(6)
C3 N3 1.272(7)
C3 C4 1.485(8)
C3 C25 1.491(7)
C4 N4 1.291(7)
C4 C26 1.501(8)
C5 N5 1.334(7)
C5 N6 1.354(7)
C5 S2 1.740(7)
C6 C11 1.390(8)
C6 C7 1.411(8)
C6 N6 1.418(7)
C7 C8 1.367(8)
C7 H7 0.9300
C8 C9 1.374(8)
C8 H8 0.9300
C9 C10 1.397(8)
C9 C12 1.468(8)
C10 C11 1.386(8)
C10 H10 0.9300
C11 H11 0.9300
C12 C19 1.389(8)
C12 C13 1.414(8)
C13 N7 1.407(7)
C13 C14 1.429(8)
C14 C15 1.370(8)
C14 C17 1.496(8)
C15 C16 1.397(8)
C15 H15 0.9300
C16 N7 1.357(7)
C16 C18 1.488(8)
C17 H17A 0.9600
C17 H17B 0.9600
C17 H17C 0.9600
C18 H18A 0.9600
C18 H18B 0.9600
C18 H18C 0.9600
C19 N8 1.415(7)
C19 C20 1.425(8)
C20 C21 1.402(8)
C20 C23 1.496(8)
C21 C22 1.363(8)
C21 H21 0.9300
C22 N8 1.366(7)
C22 C24 1.502(8)
C23 H23A 0.9600
C23 H23B 0.9600
C23 H23C 0.9600
C24 H24A 0.9600
C24 H24B 0.9600
C24 H24C 0.9600
C25 H25A 0.9600
C25 H25B 0.9600
C25 H25C 0.9600
C26 H26A 0.9600
C26 H26B 0.9600
C26 H26C 0.9600
C30 S4 1.778(6)
C30 H30A 0.9600
C30 H30B 0.9600
C30 H30C 0.9600
N1 H1 0.8600
N2 N3 1.382(6)
N3 Zn 2.090(5)
N4 N5 1.390(6)
N4 Zn 2.137(5)
N6 H6 0.8600
N7 B1 1.536(9)
N8 B1 1.569(8)
O2 S4 1.522(4)
O2 Zn 2.052(4)
F1 B1 1.398(8)
F2 B1 1.376(8)
S1 Zn 2.374(2)
S2 Zn 2.3322(19)
C27 S3 1.776(6)
C27 H27A 0.9600
C27 H27B 0.9600
C27 H27C 0.9600
C28 S3 1.769(6)
C28 H28A 0.9600
C28 H28B 0.9600
C28 H28C 0.9600
C29 S4 1.783(6)
C29 H29A 0.9600
C29 H29B 0.9600
C29 H29C 0.9600
O1 S3 1.520(4)

loop_
_geom_hbond_atom_site_label_D
_geom_hbond_atom_site_label_H
_geom_hbond_atom_site_label_A
_geom_hbond_distance_DH
_geom_hbond_distance_HA
_geom_hbond_distance_DA
_geom_hbond_angle_DHA
_geom_hbond_site_symmetry_A
C1 H1B F1 0.96 2.40 3.302(7) 157.3 1_644
C1 H1B F2 0.96 2.61 3.465(8) 148.5 1_644
C7 H7 S2 0.93 2.77 3.522(7) 139.1 2_676
C11 H11 N5 0.93 2.39 2.974(8) 120.7 .
C18 H18A F2 0.96 2.54 3.217(7) 127.3 .
C24 H24A F1 0.96 2.62 3.187(7) 118.1 .
C24 H24C O1 0.96 2.42 3.333(7) 158.3 1_566
C25 H25A S1 0.96 2.99 3.949(7) 174.2 2_675
C26 H26C N1 0.96 2.59 3.493(8) 157.0 2_675
C30 H30B S3 0.96 2.78 3.398(6) 123.3 2_565
N1 H1 O1 0.86 2.22 2.943(7) 142.0 1_655
N6 H6 S2 0.86 2.56 3.338(5) 151.1 2_676
C27 H27A F2 0.96 2.59 3.459(8) 150.6 2_576
C27 H27C O2 0.96 2.51 3.309(7) 140.9 .

loop_
_geom_torsion_atom_site_label_1
_geom_torsion_atom_site_label_2
_geom_torsion_atom_site_label_3
_geom_torsion_atom_site_label_4
_geom_torsion
N3 C3 C4 N4 -1.2(9)
C25 C3 C4 N4 -179.5(6)
N3 C3 C4 C26 177.6(6)
C25 C3 C4 C26 -0.6(9)
C11 C6 C7 C8 2.4(10)
N6 C6 C7 C8 -178.7(6)
C6 C7 C8 C9 -1.1(11)
C7 C8 C9 C10 -0.9(10)
C7 C8 C9 C12 178.8(6)
C8 C9 C10 C11 1.7(10)
C12 C9 C10 C11 -178.0(6)
C9 C10 C11 C6 -0.3(10)
C7 C6 C11 C10 -1.7(10)
N6 C6 C11 C10 179.5(6)
C8 C9 C12 C19 84.2(9)
C10 C9 C12 C19 -96.1(8)
C8 C9 C12 C13 -93.4(8)
C10 C9 C12 C13 86.3(8)
C19 C12 C13 N7 4.5(10)
C9 C12 C13 N7 -177.9(6)
C19 C12 C13 C14 -179.3(7)
C9 C12 C13 C14 -1.7(11)
N7 C13 C14 C15 0.7(8)
C12 C13 C14 C15 -175.9(7)
N7 C13 C14 C17 -173.4(6)
C12 C13 C14 C17 10.0(13)
C13 C14 C15 C16 -0.4(8)
C17 C14 C15 C16 174.0(6)
C14 C15 C16 N7 0.0(9)
C14 C15 C16 C18 179.4(7)
C13 C12 C19 N8 5.4(10)
C9 C12 C19 N8 -172.1(6)
C13 C12 C19 C20 -179.8(7)
C9 C12 C19 C20 2.7(11)
C12 C19 C20 C21 -175.4(7)
N8 C19 C20 C21 -0.1(7)
C12 C19 C20 C23 5.7(12)
N8 C19 C20 C23 -179.0(6)
C19 C20 C21 C22 1.1(8)
C23 C20 C21 C22 -179.9(6)
C20 C21 C22 N8 -1.8(8)
C20 C21 C22 C24 176.1(7)
N2 C2 N1 C1 3.6(10)
S1 C2 N1 C1 -175.6(5)
N1 C2 N2 N3 179.1(5)
S1 C2 N2 N3 -1.9(9)
C4 C3 N3 N2 -177.5(5)
C25 C3 N3 N2 0.7(10)
C4 C3 N3 Zn 10.6(8)
C25 C3 N3 Zn -171.2(5)
C2 N2 N3 C3 174.2(6)
C2 N2 N3 Zn -14.2(7)
C3 C4 N4 N5 176.4(5)
C26 C4 N4 N5 -2.4(10)
C3 C4 N4 Zn -8.3(7)
C26 C4 N4 Zn 172.9(5)
N6 C5 N5 N4 178.2(6)
S2 C5 N5 N4 -4.0(8)
C4 N4 N5 C5 -174.7(6)
Zn N4 N5 C5 10.4(7)
N5 C5 N6 C6 -3.3(11)
S2 C5 N6 C6 178.7(5)
C11 C6 N6 C5 -3.6(12)
C7 C6 N6 C5 177.6(6)
C15 C16 N7 C13 0.5(8)
C18 C16 N7 C13 -179.0(6)
C15 C16 N7 B1 -170.9(6)
C18 C16 N7 B1 9.7(11)
C12 C13 N7 C16 176.3(6)
C14 C13 N7 C16 -0.7(8)
C12 C13 N7 B1 -12.3(10)
C14 C13 N7 B1 170.6(6)
C21 C22 N8 C19 1.7(7)
C24 C22 N8 C19 -176.4(6)
C21 C22 N8 B1 -174.9(6)
C24 C22 N8 B1 7.1(10)
C12 C19 N8 C22 175.0(6)
C20 C19 N8 C22 -0.9(7)
C12 C19 N8 B1 -8.4(9)
C20 C19 N8 B1 175.7(6)
N2 C2 S1 Zn 13.0(6)
N1 C2 S1 Zn -168.0(5)
N5 C5 S2 Zn -2.6(6)
N6 C5 S2 Zn 175.2(4)
C16 N7 B1 F2 58.8(9)
C13 N7 B1 F2 -111.0(7)
C16 N7 B1 F1 -64.1(9)
C13 N7 B1 F1 126.1(7)
C16 N7 B1 N8 178.6(6)
C13 N7 B1 N8 8.8(9)
C22 N8 B1 F2 -62.2(9)
C19 N8 B1 F2 121.8(7)
C22 N8 B1 F1 58.6(9)
C19 N8 B1 F1 -117.4(7)
C22 N8 B1 N7 177.5(6)
C19 N8 B1 N7 1.5(9)
Zn O2 S4 C30 179.5(3)
Zn O2 S4 C29 79.0(3)
